data_7243776
loop_
_publ_author_name
'Okayasu, Misaki'
'Kikkawa, Shoko'
'Hikawa, Hidemasa'
'Azumaya, Isao'

_publ_section_title
;
 Relationship between crystal shape and unit cell shape: crystal shape
 modification via co-crystallization toward SXRD-suitable crystals
;
_journal_issue 44
_journal_name_full CrystEngComm
_journal_page_first 7760
_journal_page_last 7770
_journal_paper_doi 10.1039/D1CE00897H
_journal_volume 23
_journal_year 2021
_chemical_formula_moiety 'C88 H68 F3 N11 O6 S3'
_chemical_formula_sum 'C88 H68 F3 N11 O6 S3'
_chemical_formula_weight 1528.75
_space_group_crystal_system monoclinic
_space_group_IT_number 14
_space_group_name_Hall '-P 2ybc'
_space_group_name_H-M_alt 'P 1 21/c 1'
_atom_sites_solution_hydrogens geom
_atom_sites_solution_primary direct
_atom_sites_solution_secondary difmap
_audit_update_record
;
2021-06-02 deposited with the CCDC.	2021-10-28 downloaded from the CCDC.
;
_cell_angle_alpha 90.0000
_cell_angle_beta 111.871(4)
_cell_angle_gamma 90.0000
_cell_formula_units_Z 4
_cell_length_a 15.7030(5)
_cell_length_b 30.2596(8)
_cell_length_c 17.0294(6)
_cell_measurement_reflns_used 25981
_cell_measurement_temperature 93
_cell_measurement_theta_max 29.47
_cell_measurement_theta_min 2.57
_cell_volume 7509.4(5)
_computing_cell_refinement 'CrysAlisPro 1.171.38.43 (Rigaku OD, 2015)'
_computing_data_collection 'CrysAlisPro 1.171.38.43 (Rigaku OD, 2015)'
_computing_data_reduction 'CrysAlisPro 1.171.38.43 (Rigaku OD, 2015)'
_computing_molecular_graphics 'CrystalStructure 4.3'
_computing_publication_material 'CrystalStructure 4.3 (Rigaku, 2019)'
_computing_structure_refinement 'SHELXL Version 2018/3 (Sheldrick, 2008)'
_computing_structure_solution 'SHELXT Version 2018/2 (Sheldrick, 2014)'
_diffrn_ambient_temperature 93
_diffrn_detector_area_resol_mean 5.811
_diffrn_measured_fraction_theta_full 0.998
_diffrn_measured_fraction_theta_max 0.994
_diffrn_measurement_device_type 'Rigaku XtaLAB P200'
_diffrn_measurement_method \w
_diffrn_radiation_type 'Mo K\a'
_diffrn_radiation_wavelength 0.71073
_diffrn_reflns_av_R_equivalents 0.0763
_diffrn_reflns_av_unetI/netI 0.0618
_diffrn_reflns_Laue_measured_fraction_full 0.998
_diffrn_reflns_Laue_measured_fraction_max 0.994
_diffrn_reflns_limit_h_max 20
_diffrn_reflns_limit_h_min -20
_diffrn_reflns_limit_k_max 39
_diffrn_reflns_limit_k_min -39
_diffrn_reflns_limit_l_max 21
_diffrn_reflns_limit_l_min -21
_diffrn_reflns_number 113014
_diffrn_reflns_point_group_measured_fraction_full 0.998
_diffrn_reflns_point_group_measured_fraction_max 0.994
_diffrn_reflns_theta_full 25.242
_diffrn_reflns_theta_max 27.500
_diffrn_reflns_theta_min 2.520
_diffrn_standards_number 0
_exptl_absorpt_coefficient_mu 0.171
_exptl_absorpt_correction_T_max 0.980
_exptl_absorpt_correction_T_min 0.762
_exptl_absorpt_correction_type multi-scan
_exptl_absorpt_process_details
;
CrysAlisPro 1.171.38.43 (Rigaku Oxford Diffraction, 2015)
Empirical absorption correction using spherical harmonics,
 implemented in SCALE3 ABSPACK scaling algorithm.
;
_exptl_crystal_colour colorless
_exptl_crystal_density_diffrn 1.352
_exptl_crystal_density_method 'not measured'
_exptl_crystal_description prism
_exptl_crystal_F_000 3184.00
_exptl_crystal_size_max 0.470
_exptl_crystal_size_mid 0.250
_exptl_crystal_size_min 0.120
_refine_diff_density_max 0.59
_refine_diff_density_min -0.62
_refine_ls_extinction_method none
_refine_ls_goodness_of_fit_ref 1.065
_refine_ls_hydrogen_treatment refxyz
_refine_ls_number_parameters 1212
_refine_ls_number_reflns 17141
_refine_ls_number_restraints 1
_refine_ls_R_factor_all 0.0905
_refine_ls_R_factor_gt 0.0538
_refine_ls_shift/su_max 0.001
_refine_ls_structure_factor_coef Fsqd
_refine_ls_weighting_details 'w = 1/[\s^2^(Fo^2^)+(0.0611P)^2^+1.9489P] where P=(Fo^2^+2Fc^2^)/3'
_refine_ls_weighting_scheme calc
_refine_ls_wR_factor_gt 0.1226
_refine_ls_wR_factor_ref 0.1367
_reflns_Friedel_coverage 0.000
_reflns_number_gt 11645
_reflns_number_total 17141
_reflns_threshold_expression F^2^>2.0\s(F^2^)
_cod_data_source_file d1ce00897h2.cif
_cod_data_source_block shh003_1a_s86a14N
_cod_depositor_comments 'Adding full bibliography for 7243759--7243776.cif.'
_cod_database_code 7243776

loop_
_space_group_symop_id
_space_group_symop_operation_xyz
1 +X,+Y,+Z
2 -X,1/2+Y,1/2-Z
3 -X,-Y,-Z
4 +X,-1/2-Y,-1/2+Z

loop_
_atom_site_label
_atom_site_type_symbol
_atom_site_fract_x
_atom_site_fract_y
_atom_site_fract_z
_atom_site_U_iso_or_equiv
_atom_site_adp_type
_atom_site_occupancy
_atom_site_site_symmetry_order
_atom_site_calc_flag
_atom_site_refinement_flags_posn
_atom_site_refinement_flags_adp
_atom_site_refinement_flags_occupancy
_atom_site_disorder_assembly
_atom_site_disorder_group
S1 S 0.70424(3) 0.18833(2) 0.01917(3) 0.02156(12) Uani 1 1 d . . . . .
S2 S 0.24682(3) 0.11838(2) 0.01051(3) 0.02099(12) Uani 1 1 d . . . . .
S3 S 0.26839(4) 0.46314(2) -0.00873(3) 0.02434(12) Uani 1 1 d . . . . .
F1 F 0.61282(11) 0.21412(5) -0.22693(9) 0.0582(4) Uani 1 1 d . . . . .
F2 F 0.35586(9) 0.07563(5) 0.24725(9) 0.0487(4) Uani 1 1 d . . . . .
F3 F 0.35975(9) 0.42369(4) 0.22401(8) 0.0435(3) Uani 1 1 d . . . . .
O1 O 0.64995(9) 0.17438(4) 0.06616(9) 0.0267(3) Uani 1 1 d . . . . .
O2 O 0.79917(9) 0.17566(4) 0.04768(9) 0.0286(3) Uani 1 1 d . . . . .
O3 O 0.28952(9) 0.14814(4) -0.02907(8) 0.0263(3) Uani 1 1 d . . . . .
O4 O 0.14839(9) 0.11692(5) -0.01840(9) 0.0288(3) Uani 1 1 d . . . . .
O5 O 0.31998(10) 0.48107(4) -0.05513(8) 0.0297(3) Uani 1 1 d . . . . .
O6 O 0.17204(10) 0.47277(5) -0.03594(9) 0.0323(4) Uani 1 1 d . . . . .
N1 N 0.65984(12) 0.16946(6) -0.07650(11) 0.0256(4) Uani 1 1 d . . . . .
H1 H 0.6982(15) 0.1683(7) -0.0976(14) 0.031 Uiso 1 1 d . U . . .
N2 N 0.28066(11) 0.12918(5) 0.11046(11) 0.0220(4) Uani 1 1 d . . . . .
H2 H 0.2432(15) 0.1204(7) 0.1288(13) 0.026 Uiso 1 1 d . U . . .
N3 N 0.31197(12) 0.48005(5) 0.08840(11) 0.0245(4) Uani 1 1 d . . . . .
H3A H 0.2717(15) 0.4783(7) 0.1120(14) 0.029 Uiso 1 1 d . U . . .
N4 N 0.8008(3) 0.34633(13) 0.3618(3) 0.0265(9) Uani 0.655(2) 1 d . . P A 1
N5 N 1.1086(7) 0.3555(3) 0.1460(7) 0.0368(16) Uani 0.655(2) 1 d . . P A 1
N6 N 0.8713(4) 0.22315(15) 0.3490(3) 0.0531(13) Uani 0.655(2) 1 d . . P A 1
N7 N 1.17397(15) 0.22648(7) 0.12046(16) 0.0470(5) Uani 1 1 d . . . . .
N8 N 1.14207(12) 0.10206(7) 0.16985(12) 0.0384(5) Uani 1 1 d . . . . .
N9 N 0.79971(14) 0.09860(7) 0.34975(14) 0.0468(6) Uani 1 1 d . . . . .
N10 N 1.17290(12) 0.47508(7) 0.15771(11) 0.0366(5) Uani 1 1 d . . . . .
N11 N 0.8538(3) 0.47501(12) 0.3626(3) 0.0444(10) Uani 0.655(2) 1 d . . P A 1
C1 C 0.56644(14) 0.17599(6) -0.12911(12) 0.0237(4) Uani 1 1 d . . . . .
C2 C 0.54384(17) 0.19722(8) -0.20609(14) 0.0369(6) Uani 1 1 d . . . . .
C3 C 0.45464(18) 0.20087(9) -0.26325(14) 0.0454(6) Uani 1 1 d . . . . .
H3 H 0.441568 0.215008 -0.316276 0.054 Uiso 1 1 calc R U . . .
C4 C 0.38454(16) 0.18351(8) -0.24181(14) 0.0385(6) Uani 1 1 d . . . . .
H4 H 0.322762 0.185256 -0.280584 0.046 Uiso 1 1 calc R U . . .
C5 C 0.40478(14) 0.16362(7) -0.16377(13) 0.0292(5) Uani 1 1 d . . . . .
H5 H 0.356493 0.152725 -0.148273 0.035 Uiso 1 1 calc R U . . .
C6 C 0.49490(13) 0.15949(6) -0.10810(13) 0.0233(4) Uani 1 1 d . . . . .
H6 H 0.508021 0.145273 -0.055132 0.028 Uiso 1 1 calc R U . . .
C7 C 0.69780(13) 0.24638(6) 0.01206(12) 0.0204(4) Uani 1 1 d . . . . .
C8 C 0.64367(13) 0.26864(6) 0.04571(12) 0.0234(4) Uani 1 1 d . . . . .
H8 H 0.608790 0.252851 0.071590 0.028 Uiso 1 1 calc R U . . .
C9 C 0.63981(14) 0.31566(6) 0.04177(12) 0.0248(4) Uani 1 1 d . . . . .
C10 C 0.69185(14) 0.33823(6) 0.00199(12) 0.0260(5) Uani 1 1 d . . . . .
C11 C 0.74558(14) 0.31378(7) -0.03339(12) 0.0262(5) Uani 1 1 d . . . . .
H11 H 0.779820 0.328955 -0.060702 0.031 Uiso 1 1 calc R U . . .
C12 C 0.74904(13) 0.26866(6) -0.02892(12) 0.0234(4) Uani 1 1 d . . . . .
H12 H 0.785249 0.252501 -0.052919 0.028 Uiso 1 1 calc R U . . .
C13 C 0.58490(16) 0.33976(7) 0.07639(13) 0.0322(5) Uani 1 1 d . . . . .
H13 H 0.548656 0.324582 0.101658 0.039 Uiso 1 1 calc R U . . .
C14 C 0.58405(17) 0.38500(7) 0.07342(13) 0.0395(6) Uani 1 1 d . . . . .
H14 H 0.547476 0.401079 0.097135 0.047 Uiso 1 1 calc R U . . .
C15 C 0.63690(17) 0.40790(7) 0.03553(13) 0.0378(6) Uani 1 1 d . . . . .
H15 H 0.636320 0.439291 0.034767 0.045 Uiso 1 1 calc R U . . .
C16 C 0.68891(16) 0.38555(7) -0.00007(13) 0.0335(5) Uani 1 1 d . . . . .
H16 H 0.723316 0.401421 -0.026331 0.040 Uiso 1 1 calc R U . . .
C17 C 0.37475(13) 0.13322(6) 0.16325(12) 0.0201(4) Uani 1 1 d . . . . .
C18 C 0.41205(14) 0.10580(7) 0.23250(13) 0.0273(5) Uani 1 1 d . . . . .
C19 C 0.50195(15) 0.10860(8) 0.28748(13) 0.0341(5) Uani 1 1 d . . . . .
H19 H 0.525016 0.089343 0.334787 0.041 Uiso 1 1 calc R U . . .
C20 C 0.55795(15) 0.13994(8) 0.27256(14) 0.0352(5) Uani 1 1 d . . . . .
H20 H 0.620400 0.142339 0.309445 0.042 Uiso 1 1 calc R U . . .
C21 C 0.52274(15) 0.16782(8) 0.20365(14) 0.0381(6) Uani 1 1 d . . . . .
H21 H 0.561498 0.189215 0.193165 0.046 Uiso 1 1 calc R U . . .
C22 C 0.43147(14) 0.16495(7) 0.14962(14) 0.0313(5) Uani 1 1 d . . . . .
H22 H 0.407818 0.184750 0.103223 0.038 Uiso 1 1 calc R U . . .
C23 C 0.28515(12) 0.06462(6) 0.00028(12) 0.0199(4) Uani 1 1 d . . . . .
C24 C 0.34156(13) 0.05818(6) -0.04358(12) 0.0217(4) Uani 1 1 d . . . . .
H24 H 0.363364 0.082840 -0.065151 0.026 Uiso 1 1 calc R U . . .
C25 C 0.36740(13) 0.01495(6) -0.05683(12) 0.0209(4) Uani 1 1 d . . . . .
C26 C 0.33426(13) -0.02151(6) -0.02378(12) 0.0244(4) Uani 1 1 d . . . . .
C27 C 0.27745(14) -0.01346(6) 0.02262(13) 0.0259(5) Uani 1 1 d . . . . .
H27 H 0.255928 -0.037642 0.045669 0.031 Uiso 1 1 calc R U . . .
C28 C 0.25314(13) 0.02865(6) 0.03472(13) 0.0250(4) Uani 1 1 d . . . . .
H28 H 0.215046 0.033707 0.066007 0.030 Uiso 1 1 calc R U . . .
C29 C 0.42460(13) 0.00693(7) -0.10289(12) 0.0252(4) Uani 1 1 d . . . . .
H29 H 0.447730 0.031117 -0.124500 0.030 Uiso 1 1 calc R U . . .
C30 C 0.44693(14) -0.03544(7) -0.11659(13) 0.0304(5) Uani 1 1 d . . . . .
H30 H 0.485014 -0.040441 -0.147905 0.036 Uiso 1 1 calc R U . . .
C31 C 0.41371(15) -0.07138(7) -0.08450(13) 0.0330(5) Uani 1 1 d . . . . .
H31 H 0.429119 -0.100614 -0.094685 0.040 Uiso 1 1 calc R U . . .
C32 C 0.35945(14) -0.06485(7) -0.03877(13) 0.0291(5) Uani 1 1 d . . . . .
H32 H 0.338340 -0.089564 -0.016748 0.035 Uiso 1 1 calc R U . . .
C33 C 0.40577(14) 0.47157(6) 0.13894(12) 0.0215(4) Uani 1 1 d . . . . .
C34 C 0.42914(15) 0.44346(6) 0.20775(13) 0.0269(5) Uani 1 1 d . . . . .
C35 C 0.51845(15) 0.43588(7) 0.26105(13) 0.0320(5) Uani 1 1 d . . . . .
H35 H 0.531717 0.416534 0.308048 0.038 Uiso 1 1 calc R U . . .
C36 C 0.58839(15) 0.45683(7) 0.24514(13) 0.0292(5) Uani 1 1 d . . . . .
H36 H 0.650434 0.452339 0.281591 0.035 Uiso 1 1 calc R U . . .
C37 C 0.56746(14) 0.48448(7) 0.17559(13) 0.0279(5) Uani 1 1 d . . . . .
H37 H 0.615551 0.498446 0.163771 0.033 Uiso 1 1 calc R U . . .
C38 C 0.47707(14) 0.49194(6) 0.12316(12) 0.0249(4) Uani 1 1 d . . . . .
H38 H 0.463704 0.511165 0.075979 0.030 Uiso 1 1 calc R U . . .
C39 C 0.28185(13) 0.40514(6) -0.00711(12) 0.0220(4) Uani 1 1 d . . . . .
C40 C 0.33504(13) 0.38635(6) -0.04606(12) 0.0228(4) Uani 1 1 d . . . . .
H40 H 0.365960 0.404491 -0.072490 0.027 Uiso 1 1 calc R U . . .
C41 C 0.34391(13) 0.33958(6) -0.04686(12) 0.0226(4) Uani 1 1 d . . . . .
C42 C 0.29750(13) 0.31342(6) -0.00602(12) 0.0227(4) Uani 1 1 d . . . . .
C43 C 0.24330(13) 0.33430(7) 0.03375(12) 0.0242(4) Uani 1 1 d . . . . .
H43 H 0.212103 0.316770 0.060836 0.029 Uiso 1 1 calc R U . . .
C44 C 0.23530(13) 0.37928(7) 0.03368(12) 0.0244(4) Uani 1 1 d . . . . .
H44 H 0.199016 0.393016 0.060610 0.029 Uiso 1 1 calc R U . . .
C45 C 0.39721(14) 0.31874(7) -0.08740(13) 0.0271(5) Uani 1 1 d . . . . .
H45 H 0.427420 0.336108 -0.115639 0.033 Uiso 1 1 calc R U . . .
C46 C 0.40539(15) 0.27383(7) -0.08610(13) 0.0293(5) Uani 1 1 d . . . . .
H46 H 0.441560 0.260100 -0.113160 0.035 Uiso 1 1 calc R U . . .
C47 C 0.36034(14) 0.24763(7) -0.04473(13) 0.0286(5) Uani 1 1 d . . . . .
H47 H 0.366853 0.216400 -0.044021 0.034 Uiso 1 1 calc R U . . .
C48 C 0.30753(14) 0.26656(7) -0.00572(12) 0.0269(5) Uani 1 1 d . . . . .
H48 H 0.277472 0.248487 0.021630 0.032 Uiso 1 1 calc R U . . .
C49 C 0.88286(17) 0.33850(8) 0.39592(15) 0.0376(6) Uani 1 1 d . . . . .
H49 H 0.903893 0.329496 0.453465 0.045 Uiso 0.655(2) 1 calc R U P A 1
H49A H 0.899298 0.342562 0.455064 0.045 Uiso 0.345(2) 1 calc R U P A 2
C50 C 0.94804(15) 0.34129(8) 0.36003(13) 0.0324(5) Uani 1 1 d . . . . .
H50 H 1.010586 0.335540 0.393457 0.039 Uiso 0.655(2) 1 calc R U P A 1
H50A H 1.010441 0.346543 0.394636 0.039 Uiso 0.345(2) 1 calc R U P A 2
C51 C 0.9240(2) 0.35203(14) 0.2786(2) 0.0214(8) Uani 0.655(2) 1 d . . P A 1
C52 C 0.8326(2) 0.36346(11) 0.23811(19) 0.0267(7) Uani 0.655(2) 1 d . . P A 1
H52 H 0.810358 0.373416 0.181107 0.032 Uiso 0.655(2) 1 calc R U P A 1
C53 C 0.7741(2) 0.36019(11) 0.2817(2) 0.0273(7) Uani 0.655(2) 1 d . . P A 1
H53 H 0.711588 0.368209 0.253236 0.033 Uiso 0.655(2) 1 calc R U P A 1
C54 C 1.1370(2) 0.36332(13) 0.2274(2) 0.0309(8) Uani 0.655(2) 1 d . . P A 1
H54 H 1.200161 0.369962 0.256416 0.037 Uiso 0.655(2) 1 calc R U P A 1
C55 C 1.0813(2) 0.36258(12) 0.2738(2) 0.0234(7) Uani 0.655(2) 1 d . . P A 1
H55 H 1.104011 0.371171 0.331661 0.028 Uiso 0.655(2) 1 calc R U P A 1
C56 C 0.98978(15) 0.34870(8) 0.23290(13) 0.0356(5) Uani 1 1 d . . . . .
C57 C 0.96288(17) 0.34659(8) 0.14756(14) 0.0393(6) Uani 1 1 d . . . . .
H57 H 0.899593 0.344007 0.113236 0.047 Uiso 1 1 calc R U . . .
C58 C 1.0274(2) 0.34818(10) 0.11063(18) 0.0557(8) Uani 1 1 d . . . . .
H58A H 1.007703 0.351974 0.051113 0.067 Uiso 0.345(2) 1 calc R U P A 2
H58 H 1.005957 0.343040 0.051379 0.067 Uiso 0.655(2) 1 calc R U P A 1
C59 C 0.9587(7) 0.2116(4) 0.3849(7) 0.057(3) Uani 0.655(2) 1 d . . P A 1
H59 H 0.980445 0.201872 0.442061 0.069 Uiso 0.655(2) 1 calc R U P A 1
C60 C 1.0208(4) 0.2129(2) 0.3441(4) 0.0485(16) Uani 0.655(2) 1 d . . P A 1
H60 H 1.083016 0.205898 0.376694 0.058 Uiso 0.655(2) 1 calc R U P A 1
C61 C 1.0005(2) 0.22272(8) 0.26567(16) 0.0482(7) Uani 1 1 d . . . . .
C62 C 0.8996(2) 0.23788(12) 0.2225(2) 0.0318(8) Uani 0.655(2) 1 d . . P A 1
H62 H 0.876515 0.247880 0.165558 0.038 Uiso 0.655(2) 1 calc R U P A 1
C63 C 0.8442(3) 0.23651(13) 0.2686(3) 0.0434(10) Uani 0.655(2) 1 d . . P A 1
H63 H 0.782295 0.245715 0.241469 0.052 Uiso 0.655(2) 1 calc R U P A 1
C64 C 1.2019(4) 0.23491(18) 0.2049(5) 0.0551(18) Uani 0.655(2) 1 d . . P A 1
H64 H 1.265257 0.240999 0.234029 0.066 Uiso 0.655(2) 1 calc R U P A 1
C65 C 1.1475(3) 0.23549(16) 0.2524(3) 0.0489(12) Uani 0.655(2) 1 d . . P A 1
H65 H 1.172100 0.244030 0.310199 0.059 Uiso 0.655(2) 1 calc R U P A 1
C66 C 1.06008(16) 0.22389(7) 0.21569(14) 0.0345(5) Uani 1 1 d . . . . .
C67 C 1.02608(18) 0.22143(11) 0.13080(16) 0.0559(8) Uani 1 1 d . . . . .
H67 H 0.961866 0.218458 0.100711 0.067 Uiso 1 1 calc R U . . .
C68 C 1.0848(2) 0.22324(13) 0.08752(18) 0.0760(11) Uani 1 1 d . . . . .
H68 H 1.057507 0.221995 0.027534 0.091 Uiso 1 1 calc R U . . .
C69 C 1.05539(15) 0.10240(9) 0.12461(15) 0.0473(7) Uani 1 1 d . . . . .
H69 H 1.037955 0.104149 0.064954 0.057 Uiso 1 1 calc R U . . .
C70 C 0.98599(15) 0.10045(9) 0.15565(15) 0.0464(7) Uani 1 1 d . . . . .
H70 H 0.923822 0.100365 0.117500 0.056 Uiso 1 1 calc R U . . .
C71 C 1.00546(14) 0.09868(7) 0.23936(13) 0.0306(5) Uani 1 1 d . . . . .
C72 C 1.0955(2) 0.11029(12) 0.2886(2) 0.0310(8) Uani 0.655(2) 1 d . . P A 1
H72 H 1.112321 0.116891 0.346957 0.037 Uiso 0.655(2) 1 calc R U P A 1
C73 C 1.1602(2) 0.11208(12) 0.2513(2) 0.0337(8) Uani 0.655(2) 1 d . . P A 1
H73 H 1.220816 0.120894 0.285356 0.040 Uiso 0.655(2) 1 calc R U P A 1
C74 C 0.7802(2) 0.11595(13) 0.2676(2) 0.0314(9) Uani 0.655(2) 1 d . . P A 1
H74 H 0.720735 0.127630 0.237390 0.038 Uiso 0.655(2) 1 calc R U P A 1
C75 C 0.8440(2) 0.11657(12) 0.2296(2) 0.0270(8) Uani 0.655(2) 1 d . . P A 1
H75 H 0.829754 0.128537 0.174589 0.032 Uiso 0.655(2) 1 calc R U P A 1
C76 C 0.93429(14) 0.09801(7) 0.27775(14) 0.0311(5) Uani 1 1 d . . . . .
C77 C 0.95496(16) 0.08897(8) 0.36052(15) 0.0407(6) Uani 1 1 d . . . . .
H77 H 1.016325 0.082137 0.396006 0.049 Uiso 1 1 calc R U . . .
C78 C 0.88646(18) 0.08965(9) 0.39373(16) 0.0468(7) Uani 1 1 d D . . . .
H78 H 0.903440 0.083220 0.452197 0.056 Uiso 1 1 calc R U . . .
C79 C 1.08524(15) 0.47166(8) 0.11442(13) 0.0340(5) Uani 1 1 d . . . . .
H79 H 1.065750 0.469892 0.054579 0.041 Uiso 1 1 calc R U . . .
C80 C 1.01860(14) 0.47041(7) 0.14879(13) 0.0314(5) Uani 1 1 d . . . . .
H80 H 0.955810 0.468010 0.112829 0.038 Uiso 1 1 calc R U . . .
C81 C 1.04229(14) 0.47258(8) 0.23358(14) 0.0357(6) Uani 1 1 d . . . . .
C82 C 1.13744(19) 0.48772(10) 0.28001(18) 0.0212(7) Uani 0.655(2) 1 d . . P A 1
H82 H 1.157076 0.496742 0.337471 0.025 Uiso 0.655(2) 1 calc R U P A 1
C83 C 1.1962(2) 0.48832(11) 0.23769(19) 0.0238(7) Uani 0.655(2) 1 d . . P A 1
H83 H 1.256985 0.498724 0.266808 0.029 Uiso 0.655(2) 1 calc R U P A 1
C84 C 0.9288(3) 0.46260(9) 0.3915(2) 0.0609(9) Uani 1 1 d . . . . .
H84 H 0.946661 0.450067 0.446445 0.073 Uiso 0.655(2) 1 calc R U P A 1
H84A H 0.944556 0.465659 0.450767 0.073 Uiso 0.345(2) 1 calc R U P A 2
C85 C 0.99606(19) 0.46340(8) 0.35759(16) 0.0453(6) Uani 1 1 d . . . . .
H85 H 1.058205 0.458123 0.392951 0.054 Uiso 1 1 calc R U . . .
C86 C 0.97414(16) 0.47160(9) 0.27483(16) 0.0457(7) Uani 1 1 d . . . . .
C87 C 0.8897(2) 0.49085(11) 0.2396(2) 0.0324(8) Uani 0.655(2) 1 d . . P A 1
H87 H 0.871011 0.504272 0.185312 0.039 Uiso 0.655(2) 1 calc R U P A 1
C88 C 0.8320(2) 0.49055(12) 0.2837(3) 0.0446(10) Uani 0.655(2) 1 d . . P A 1
H88 H 0.772029 0.502240 0.256176 0.054 Uiso 0.655(2) 1 calc R U P A 1
C87A C 0.8723(4) 0.45065(19) 0.2124(4) 0.0230(13) Uani 0.345(2) 1 d . . P A 2
H87A H 0.860996 0.440953 0.156301 0.028 Uiso 0.345(2) 1 calc R U P A 2
C88A C 0.8061(4) 0.4484(2) 0.2475(4) 0.0294(15) Uani 0.345(2) 1 d . . P A 2
H88A H 0.745309 0.440754 0.211760 0.035 Uiso 0.345(2) 1 calc R U P A 2
C53A C 0.7696(4) 0.3173(2) 0.2589(4) 0.0336(17) Uani 0.345(2) 1 d . . P A 2
H53A H 0.710476 0.306442 0.225207 0.040 Uiso 0.345(2) 1 calc R U P A 2
C52A C 0.8338(4) 0.3202(2) 0.2223(4) 0.0304(15) Uani 0.345(2) 1 d . . P A 2
H52A H 0.819078 0.311373 0.165218 0.037 Uiso 0.345(2) 1 calc R U P A 2
C55A C 1.0845(4) 0.3312(3) 0.2828(4) 0.0316(15) Uani 0.345(2) 1 d . . P A 2
H55A H 1.099472 0.319147 0.337819 0.038 Uiso 0.345(2) 1 calc R U P A 2
C54A C 1.1482(5) 0.3333(3) 0.2453(5) 0.0386(18) Uani 0.345(2) 1 d . . P A 2
H54A H 1.210033 0.326674 0.279688 0.046 Uiso 0.345(2) 1 calc R U P A 2
C82A C 1.1246(4) 0.4512(2) 0.2771(4) 0.0280(15) Uani 0.345(2) 1 d . . P A 2
H82A H 1.134740 0.435723 0.328329 0.034 Uiso 0.345(2) 1 calc R U P A 2
C83A C 1.1909(4) 0.4533(3) 0.2424(4) 0.0320(16) Uani 0.345(2) 1 d . . P A 2
H83A H 1.249594 0.440833 0.272410 0.038 Uiso 0.345(2) 1 calc R U P A 2
C75A C 0.8462(4) 0.0862(3) 0.2352(4) 0.0357(17) Uani 0.345(2) 1 d . . P A 2
H75A H 0.829276 0.077091 0.177938 0.043 Uiso 0.345(2) 1 calc R U P A 2
C74A C 0.7785(5) 0.0864(3) 0.2696(4) 0.053(2) Uani 0.345(2) 1 d D . P A 2
H74A H 0.717473 0.077849 0.236028 0.063 Uiso 0.345(2) 1 calc R U P A 2
C72A C 1.0952(4) 0.0742(2) 0.2839(3) 0.0230(13) Uani 0.345(2) 1 d . . P A 2
H72A H 1.106362 0.058314 0.334856 0.028 Uiso 0.345(2) 1 calc R U P A 2
C73A C 1.1594(4) 0.0763(2) 0.2468(4) 0.0257(14) Uani 0.345(2) 1 d . . P A 2
H73A H 1.215742 0.060836 0.271605 0.031 Uiso 0.345(2) 1 calc R U P A 2
C62A C 0.9250(5) 0.2080(2) 0.2446(4) 0.0333(16) Uani 0.345(2) 1 d . . P A 2
H62A H 0.896043 0.197038 0.188609 0.040 Uiso 0.345(2) 1 calc R U P A 2
C63A C 0.8769(5) 0.2062(3) 0.3003(5) 0.0403(18) Uani 0.345(2) 1 d . . P A 2
H63A H 0.812618 0.201024 0.277394 0.048 Uiso 0.345(2) 1 calc R U P A 2
N11A N 0.8232(4) 0.4564(2) 0.3292(4) 0.0259(14) Uani 0.345(2) 1 d . . P A 2
C89 C 1.1652(5) 0.2114(2) 0.2516(4) 0.0277(16) Uani 0.345(2) 1 d . . P A 2
H89 H 1.194658 0.201209 0.308034 0.033 Uiso 0.345(2) 1 calc R U P A 2
C90 C 1.2128(8) 0.2158(3) 0.1986(7) 0.034(2) Uani 0.345(2) 1 d . . P A 2
H90 H 1.277081 0.210666 0.220906 0.040 Uiso 0.345(2) 1 calc R U P A 2
C59A C 1.0077(7) 0.2199(3) 0.4121(6) 0.034(2) Uani 0.345(2) 1 d . . P A 2
H59A H 1.037637 0.224992 0.471152 0.041 Uiso 0.345(2) 1 calc R U P A 2
C60A C 1.0598(6) 0.2220(3) 0.3633(7) 0.029(2) Uani 0.345(2) 1 d . . P A 2
H60A H 1.124998 0.222938 0.386017 0.035 Uiso 0.345(2) 1 calc R U P A 2
N6A N 0.9185(9) 0.2114(6) 0.3833(14) 0.043(3) Uani 0.345(2) 1 d . . P A 2
N4A N 0.7849(5) 0.3289(3) 0.3396(5) 0.0254(16) Uani 0.345(2) 1 d . . P A 2
N5A N 1.1299(11) 0.3440(5) 0.1632(12) 0.037(3) Uani 0.345(2) 1 d . . P A 2
C51A C 0.9218(5) 0.3363(2) 0.2707(5) 0.0133(18) Uiso 0.345(2) 1 d . . P A 2

loop_
_atom_site_aniso_label
_atom_site_aniso_U_11
_atom_site_aniso_U_22
_atom_site_aniso_U_33
_atom_site_aniso_U_23
_atom_site_aniso_U_13
_atom_site_aniso_U_12
S1 0.0222(3) 0.0184(2) 0.0246(3) -0.00259(19) 0.0094(2) 0.00056(19)
S2 0.0178(2) 0.0199(2) 0.0224(3) -0.00149(19) 0.0043(2) 0.00183(19)
S3 0.0296(3) 0.0248(3) 0.0200(3) 0.0027(2) 0.0109(2) 0.0089(2)
F1 0.0635(10) 0.0840(12) 0.0334(8) -0.0001(7) 0.0255(8) -0.0292(8)
F2 0.0356(8) 0.0525(9) 0.0549(9) 0.0271(7) 0.0134(7) -0.0019(6)
F3 0.0482(8) 0.0483(8) 0.0389(8) 0.0147(6) 0.0219(7) -0.0054(6)
O1 0.0336(8) 0.0219(7) 0.0293(8) -0.0030(6) 0.0173(7) -0.0027(6)
O2 0.0231(8) 0.0261(8) 0.0354(8) 0.0014(6) 0.0097(7) 0.0069(6)
O3 0.0294(8) 0.0216(7) 0.0260(8) 0.0004(6) 0.0084(7) 0.0010(6)
O4 0.0160(7) 0.0307(8) 0.0341(8) -0.0017(6) 0.0030(6) 0.0043(6)
O5 0.0440(9) 0.0266(8) 0.0242(8) 0.0048(6) 0.0193(7) 0.0068(7)
O6 0.0283(8) 0.0400(9) 0.0273(8) 0.0055(7) 0.0088(7) 0.0179(7)
N1 0.0233(10) 0.0291(9) 0.0295(10) -0.0109(8) 0.0155(8) -0.0035(7)
N2 0.0159(9) 0.0253(9) 0.0259(9) -0.0023(7) 0.0091(8) 0.0003(7)
N3 0.0276(10) 0.0268(9) 0.0246(9) 0.0011(7) 0.0163(8) 0.0064(7)
N4 0.021(2) 0.034(2) 0.022(2) 0.0013(15) 0.0050(17) -0.0057(16)
N5 0.048(5) 0.031(3) 0.043(3) 0.006(2) 0.031(3) 0.007(2)
N6 0.088(4) 0.039(2) 0.050(3) -0.016(2) 0.046(3) -0.013(2)
N7 0.0446(14) 0.0351(12) 0.0698(16) 0.0080(11) 0.0310(13) 0.0002(10)
N8 0.0214(10) 0.0644(14) 0.0294(11) 0.0032(10) 0.0095(9) -0.0005(9)
N9 0.0385(13) 0.0587(14) 0.0533(14) -0.0222(11) 0.0286(11) -0.0160(10)
N10 0.0227(10) 0.0618(13) 0.0261(10) -0.0130(9) 0.0101(9) -0.0033(9)
N11 0.047(3) 0.033(2) 0.069(3) 0.0054(19) 0.040(2) 0.0062(18)
C1 0.0280(11) 0.0219(10) 0.0233(10) -0.0097(8) 0.0120(9) -0.0033(8)
C2 0.0452(15) 0.0453(14) 0.0243(12) -0.0042(10) 0.0176(12) -0.0117(11)
C3 0.0579(18) 0.0573(16) 0.0189(12) 0.0007(11) 0.0119(12) -0.0009(13)
C4 0.0326(13) 0.0519(15) 0.0242(12) -0.0089(11) 0.0029(10) 0.0066(11)
C5 0.0259(12) 0.0300(11) 0.0319(12) -0.0094(9) 0.0110(10) 0.0000(9)
C6 0.0254(11) 0.0206(10) 0.0250(11) -0.0051(8) 0.0108(9) 0.0014(8)
C7 0.0205(10) 0.0184(9) 0.0175(10) -0.0013(8) 0.0015(8) 0.0009(8)
C8 0.0251(11) 0.0249(11) 0.0185(10) -0.0022(8) 0.0063(9) -0.0002(8)
C9 0.0321(12) 0.0241(10) 0.0131(9) -0.0012(8) 0.0027(9) 0.0037(9)
C10 0.0332(12) 0.0233(10) 0.0134(9) -0.0001(8) -0.0008(9) 0.0008(9)
C11 0.0284(12) 0.0279(11) 0.0192(10) 0.0031(8) 0.0050(9) -0.0028(9)
C12 0.0221(11) 0.0259(11) 0.0187(10) -0.0005(8) 0.0037(9) -0.0003(8)
C13 0.0457(14) 0.0270(11) 0.0212(11) -0.0017(9) 0.0092(10) 0.0109(10)
C14 0.0533(16) 0.0330(13) 0.0223(11) -0.0043(10) 0.0026(11) 0.0172(11)
C15 0.0594(16) 0.0193(11) 0.0213(11) -0.0002(9) -0.0003(11) 0.0056(10)
C16 0.0480(14) 0.0233(11) 0.0201(11) 0.0029(9) 0.0023(10) 0.0021(10)
C17 0.0171(10) 0.0232(10) 0.0204(10) -0.0046(8) 0.0076(8) 0.0015(8)
C18 0.0241(11) 0.0309(11) 0.0294(11) 0.0016(9) 0.0127(10) 0.0026(9)
C19 0.0297(13) 0.0484(14) 0.0231(11) 0.0034(10) 0.0086(10) 0.0103(10)
C20 0.0212(11) 0.0571(15) 0.0240(11) -0.0109(11) 0.0045(10) 0.0015(10)
C21 0.0262(13) 0.0515(15) 0.0355(13) -0.0039(11) 0.0101(11) -0.0126(10)
C22 0.0273(12) 0.0335(12) 0.0285(12) 0.0020(9) 0.0053(10) -0.0046(9)
C23 0.0160(10) 0.0197(10) 0.0200(10) -0.0037(8) 0.0020(8) -0.0005(7)
C24 0.0169(10) 0.0229(10) 0.0199(10) 0.0011(8) 0.0005(8) -0.0010(8)
C25 0.0164(10) 0.0243(10) 0.0160(10) -0.0023(8) -0.0008(8) 0.0030(8)
C26 0.0200(10) 0.0230(10) 0.0225(10) -0.0046(8) -0.0010(9) 0.0006(8)
C27 0.0253(11) 0.0216(10) 0.0289(11) -0.0001(9) 0.0081(9) -0.0047(8)
C28 0.0194(10) 0.0285(11) 0.0263(11) -0.0028(9) 0.0077(9) -0.0031(8)
C29 0.0193(10) 0.0327(11) 0.0192(10) -0.0001(9) 0.0021(9) 0.0041(8)
C30 0.0222(11) 0.0394(13) 0.0231(11) -0.0065(9) 0.0010(9) 0.0084(9)
C31 0.0324(12) 0.0265(11) 0.0301(12) -0.0081(9) 0.0000(10) 0.0083(9)
C32 0.0289(12) 0.0232(11) 0.0282(11) -0.0040(9) 0.0024(10) 0.0004(9)
C33 0.0299(11) 0.0174(9) 0.0201(10) -0.0024(8) 0.0126(9) 0.0044(8)
C34 0.0376(13) 0.0229(10) 0.0260(11) 0.0028(9) 0.0187(10) 0.0006(9)
C35 0.0452(14) 0.0283(11) 0.0227(11) 0.0087(9) 0.0127(11) 0.0099(10)
C36 0.0317(12) 0.0319(12) 0.0231(11) -0.0027(9) 0.0090(10) 0.0076(9)
C37 0.0309(12) 0.0284(11) 0.0277(11) -0.0054(9) 0.0148(10) -0.0020(9)
C38 0.0361(12) 0.0191(10) 0.0227(11) 0.0028(8) 0.0147(10) 0.0016(9)
C39 0.0207(10) 0.0259(10) 0.0180(10) -0.0020(8) 0.0056(9) 0.0047(8)
C40 0.0242(11) 0.0245(10) 0.0217(10) 0.0010(8) 0.0107(9) 0.0020(8)
C41 0.0214(10) 0.0260(11) 0.0194(10) -0.0010(8) 0.0063(9) 0.0020(8)
C42 0.0217(11) 0.0276(11) 0.0171(10) 0.0002(8) 0.0054(9) 0.0030(8)
C43 0.0230(11) 0.0306(11) 0.0193(10) 0.0005(8) 0.0084(9) -0.0011(8)
C44 0.0229(11) 0.0316(11) 0.0206(10) -0.0020(9) 0.0102(9) 0.0039(9)
C45 0.0299(12) 0.0289(11) 0.0279(11) 0.0018(9) 0.0172(10) 0.0031(9)
C46 0.0335(12) 0.0291(11) 0.0291(12) -0.0038(9) 0.0161(10) 0.0041(9)
C47 0.0349(12) 0.0236(11) 0.0278(11) -0.0025(9) 0.0122(10) 0.0028(9)
C48 0.0307(12) 0.0266(11) 0.0234(11) 0.0004(9) 0.0102(10) 0.0000(9)
C49 0.0416(15) 0.0483(15) 0.0295(12) -0.0129(11) 0.0209(12) -0.0228(11)
C50 0.0258(12) 0.0495(14) 0.0227(11) -0.0093(10) 0.0100(10) -0.0155(10)
C51 0.0178(18) 0.019(2) 0.0248(19) -0.0057(16) 0.0047(14) -0.0068(16)
C52 0.0215(17) 0.0374(19) 0.0179(15) 0.0042(13) 0.0035(14) -0.0053(14)
C53 0.0151(16) 0.0368(19) 0.0264(17) 0.0065(14) 0.0035(14) -0.0009(13)
C54 0.0256(19) 0.033(2) 0.038(2) 0.0088(18) 0.0159(17) 0.0071(16)
C55 0.0246(18) 0.0258(18) 0.0213(16) 0.0016(14) 0.0105(14) 0.0024(14)
C56 0.0235(12) 0.0624(16) 0.0228(11) -0.0022(11) 0.0108(10) -0.0098(11)
C57 0.0452(15) 0.0508(15) 0.0240(12) -0.0029(11) 0.0151(11) -0.0029(11)
C58 0.081(2) 0.0642(19) 0.0370(15) 0.0041(13) 0.0391(17) 0.0096(17)
C59 0.095(12) 0.045(4) 0.032(4) -0.001(3) 0.024(8) -0.002(7)
C60 0.056(4) 0.051(4) 0.028(3) -0.001(2) 0.004(3) 0.008(3)
C61 0.074(2) 0.0410(14) 0.0385(15) -0.0236(12) 0.0308(15) -0.0342(14)
C62 0.032(2) 0.031(2) 0.0307(19) -0.0007(15) 0.0097(16) -0.0056(16)
C63 0.048(2) 0.034(2) 0.055(3) -0.0090(19) 0.027(2) -0.0077(19)
C64 0.024(3) 0.040(3) 0.101(5) 0.003(4) 0.023(3) -0.005(3)
C65 0.034(3) 0.042(3) 0.055(3) -0.009(2) -0.001(2) -0.006(2)
C66 0.0418(14) 0.0293(12) 0.0323(12) -0.0033(10) 0.0137(11) -0.0129(10)
C67 0.0275(14) 0.107(2) 0.0317(14) 0.0163(15) 0.0090(12) 0.0053(14)
C68 0.0418(18) 0.153(4) 0.0368(16) 0.0089(19) 0.0187(14) -0.0013(19)
C69 0.0247(13) 0.089(2) 0.0281(13) 0.0222(13) 0.0093(11) 0.0119(12)
C70 0.0168(12) 0.089(2) 0.0302(13) 0.0219(13) 0.0050(10) 0.0116(12)
C71 0.0187(11) 0.0421(13) 0.0296(12) -0.0011(10) 0.0075(10) -0.0022(9)
C72 0.0208(17) 0.037(2) 0.0333(19) -0.0071(15) 0.0084(15) 0.0028(14)
C73 0.0151(17) 0.043(2) 0.042(2) -0.0062(17) 0.0090(16) 0.0004(14)
C74 0.0200(18) 0.032(2) 0.043(2) -0.0085(18) 0.0127(16) -0.0042(16)
C75 0.0233(18) 0.0236(18) 0.0323(19) 0.0039(15) 0.0084(15) 0.0057(15)
C76 0.0235(12) 0.0400(13) 0.0304(12) -0.0105(10) 0.0106(10) -0.0079(9)
C77 0.0335(13) 0.0558(16) 0.0367(14) 0.0129(12) 0.0175(11) 0.0216(11)
C78 0.0563(18) 0.0534(16) 0.0398(14) 0.0166(12) 0.0282(14) 0.0238(13)
C79 0.0315(13) 0.0510(14) 0.0180(11) 0.0055(10) 0.0074(10) 0.0078(10)
C80 0.0180(11) 0.0480(14) 0.0238(11) -0.0028(10) 0.0026(9) 0.0004(9)
C81 0.0213(12) 0.0604(16) 0.0267(12) 0.0141(11) 0.0105(10) 0.0186(10)
C82 0.0148(15) 0.0285(18) 0.0160(15) -0.0034(12) 0.0008(12) 0.0016(12)
C83 0.0180(16) 0.0283(19) 0.0229(17) -0.0017(14) 0.0050(14) 0.0033(13)
C84 0.097(3) 0.0469(17) 0.069(2) -0.0176(15) 0.065(2) -0.0214(17)
C85 0.0521(16) 0.0548(16) 0.0383(14) -0.0146(12) 0.0277(13) -0.0205(13)
C86 0.0338(14) 0.0666(18) 0.0450(15) 0.0311(13) 0.0245(12) 0.0299(12)
C87 0.0152(16) 0.0327(19) 0.046(2) 0.0119(16) 0.0074(15) 0.0038(13)
C88 0.0220(19) 0.038(2) 0.077(3) 0.013(2) 0.022(2) 0.0050(15)
C87A 0.018(3) 0.031(3) 0.018(3) -0.002(2) 0.005(2) 0.003(2)
C88A 0.015(3) 0.047(4) 0.028(3) -0.004(3) 0.009(3) 0.002(3)
C53A 0.016(3) 0.069(5) 0.015(3) 0.003(3) 0.004(3) -0.007(3)
C52A 0.020(3) 0.054(4) 0.017(3) 0.003(3) 0.007(3) -0.003(3)
C55A 0.020(3) 0.044(4) 0.032(4) -0.006(3) 0.011(3) -0.008(3)
C54A 0.025(4) 0.054(5) 0.040(4) -0.021(4) 0.016(3) -0.013(4)
C82A 0.023(3) 0.047(4) 0.013(3) 0.006(3) 0.005(3) 0.006(3)
C83A 0.010(3) 0.056(5) 0.026(3) -0.001(3) 0.003(3) 0.005(3)
C75A 0.026(4) 0.057(5) 0.023(3) -0.015(3) 0.009(3) 0.000(4)
C74A 0.037(5) 0.076(7) 0.056(5) -0.038(5) 0.030(4) -0.020(5)
C72A 0.024(3) 0.027(3) 0.018(3) 0.011(2) 0.007(3) 0.005(2)
C73A 0.020(3) 0.027(4) 0.025(3) 0.007(3) 0.002(3) 0.004(2)
C62A 0.029(4) 0.038(4) 0.032(4) -0.005(3) 0.010(3) 0.001(3)
C63A 0.026(4) 0.050(5) 0.045(5) -0.002(4) 0.013(4) -0.006(3)
N11A 0.021(3) 0.034(4) 0.026(3) -0.003(3) 0.012(3) 0.006(3)
C89 0.031(4) 0.023(4) 0.028(4) 0.001(3) 0.009(3) -0.002(3)
C90 0.032(5) 0.031(5) 0.043(5) 0.000(5) 0.021(4) 0.003(4)
C59A 0.049(7) 0.030(4) 0.031(6) -0.014(4) 0.022(5) -0.018(4)
C60A 0.027(5) 0.035(5) 0.022(5) 0.006(4) 0.006(4) 0.001(4)
N6A 0.042(10) 0.042(6) 0.050(7) -0.001(4) 0.022(7) -0.009(6)
N4A 0.008(3) 0.046(5) 0.022(4) -0.001(3) 0.004(3) -0.009(3)
N5A 0.032(7) 0.036(8) 0.056(10) -0.020(6) 0.033(7) -0.008(5)

loop_
_atom_type_symbol
_atom_type_description
_atom_type_scat_dispersion_real
_atom_type_scat_dispersion_imag
_atom_type_scat_source
C C 0.0033 0.0016
;
International Tables for Crystallography
(Vol. C, Tables 4.2.6.8 and 6.1.1.4)
;
H H 0.0000 0.0000
;
International Tables for Crystallography
(Vol. C, Table 6.1.1.4)
;
F F 0.0171 0.0103
;
International Tables for Crystallography
(Vol. C, Tables 4.2.6.8 and 6.1.1.4)
;
N N 0.0061 0.0033
;
International Tables for Crystallography
(Vol. C, Tables 4.2.6.8 and 6.1.1.4)
;
O O 0.0106 0.0060
;
International Tables for Crystallography
(Vol. C, Tables 4.2.6.8 and 6.1.1.4)
;
S S 0.1246 0.1234
;
International Tables for Crystallography
(Vol. C, Tables 4.2.6.8 and 6.1.1.4)
;

loop_
_geom_angle_atom_site_label_1
_geom_angle_atom_site_label_2
_geom_angle_atom_site_label_3
_geom_angle
_geom_angle_site_symmetry_1
_geom_angle_site_symmetry_3
_geom_angle_publ_flag
O1 S1 O2 119.39(9) . . ?
O1 S1 N1 109.59(9) . . ?
O2 S1 N1 104.46(9) . . ?
O1 S1 C7 107.53(9) . . ?
O2 S1 C7 108.36(9) . . ?
N1 S1 C7 106.88(9) . . ?
O3 S2 O4 119.35(8) . . ?
O3 S2 N2 109.92(8) . . ?
O4 S2 N2 104.87(9) . . ?
O3 S2 C23 107.24(9) . . ?
O4 S2 C23 107.48(8) . . ?
N2 S2 C23 107.44(9) . . ?
O5 S3 O6 119.27(9) . . ?
O5 S3 N3 109.44(9) . . ?
O6 S3 N3 104.99(9) . . ?
O5 S3 C39 107.21(9) . . ?
O6 S3 C39 108.19(9) . . ?
N3 S3 C39 107.18(9) . . ?
C1 N1 S1 122.87(14) . . ?
C1 N1 H1 119.4(16) . . ?
S1 N1 H1 110.5(16) . . ?
C17 N2 S2 122.71(13) . . ?
C17 N2 H2 121.4(15) . . ?
S2 N2 H2 109.9(15) . . ?
C33 N3 S3 120.55(13) . . ?
C33 N3 H3A 118.5(14) . . ?
S3 N3 H3A 110.5(14) . . ?
C49 N4 C53 114.9(4) . . ?
C58 N5 C54 116.1(9) . . ?
C59 N6 C63 115.6(5) . . ?
C90 N7 C68 116.5(5) . . ?
C68 N7 C64 109.9(3) . . ?
C69 N8 C73 112.7(2) . . ?
C69 N8 C73A 110.0(3) . . ?
C78 N9 C74A 109.7(4) . . ?
C78 N9 C74 115.8(2) . . ?
C79 N10 C83 115.7(2) . . ?
C79 N10 C83A 106.8(3) . . ?
C84 N11 C88 112.3(4) . . ?
C2 C1 C6 117.63(19) . . ?
C2 C1 N1 120.23(18) . . ?
C6 C1 N1 122.06(18) . . ?
F1 C2 C3 118.9(2) . . ?
F1 C2 C1 118.3(2) . . ?
C3 C2 C1 122.7(2) . . ?
C2 C3 C4 118.7(2) . . ?
C2 C3 H3 120.6 . . ?
C4 C3 H3 120.6 . . ?
C5 C4 C3 119.8(2) . . ?
C5 C4 H4 120.1 . . ?
C3 C4 H4 120.1 . . ?
C4 C5 C6 120.5(2) . . ?
C4 C5 H5 119.8 . . ?
C6 C5 H5 119.8 . . ?
C5 C6 C1 120.54(19) . . ?
C5 C6 H6 119.7 . . ?
C1 C6 H6 119.7 . . ?
C8 C7 C12 121.86(18) . . ?
C8 C7 S1 119.46(15) . . ?
C12 C7 S1 118.68(15) . . ?
C7 C8 C9 119.66(19) . . ?
C7 C8 H8 120.2 . . ?
C9 C8 H8 120.2 . . ?
C13 C9 C10 120.04(19) . . ?
C13 C9 C8 121.13(19) . . ?
C10 C9 C8 118.83(18) . . ?
C11 C10 C9 119.57(18) . . ?
C11 C10 C16 122.1(2) . . ?
C9 C10 C16 118.34(19) . . ?
C12 C11 C10 121.07(19) . . ?
C12 C11 H11 119.5 . . ?
C10 C11 H11 119.5 . . ?
C11 C12 C7 118.98(19) . . ?
C11 C12 H12 120.5 . . ?
C7 C12 H12 120.5 . . ?
C14 C13 C9 119.9(2) . . ?
C14 C13 H13 120.0 . . ?
C9 C13 H13 120.0 . . ?
C13 C14 C15 120.6(2) . . ?
C13 C14 H14 119.7 . . ?
C15 C14 H14 119.7 . . ?
C16 C15 C14 120.8(2) . . ?
C16 C15 H15 119.6 . . ?
C14 C15 H15 119.6 . . ?
C15 C16 C10 120.2(2) . . ?
C15 C16 H16 119.9 . . ?
C10 C16 H16 119.9 . . ?
C18 C17 C22 117.66(18) . . ?
C18 C17 N2 119.93(17) . . ?
C22 C17 N2 122.38(18) . . ?
F2 C18 C19 119.26(19) . . ?
F2 C18 C17 117.66(18) . . ?
C19 C18 C17 123.1(2) . . ?
C18 C19 C20 118.7(2) . . ?
C18 C19 H19 120.7 . . ?
C20 C19 H19 120.7 . . ?
C19 C20 C21 119.7(2) . . ?
C19 C20 H20 120.2 . . ?
C21 C20 H20 120.2 . . ?
C20 C21 C22 120.8(2) . . ?
C20 C21 H21 119.6 . . ?
C22 C21 H21 119.6 . . ?
C17 C22 C21 120.1(2) . . ?
C17 C22 H22 120.0 . . ?
C21 C22 H22 120.0 . . ?
C24 C23 C28 121.27(17) . . ?
C24 C23 S2 119.90(15) . . ?
C28 C23 S2 118.76(14) . . ?
C23 C24 C25 120.11(18) . . ?
C23 C24 H24 119.9 . . ?
C25 C24 H24 119.9 . . ?
C24 C25 C29 121.77(18) . . ?
C24 C25 C26 119.08(17) . . ?
C29 C25 C26 119.15(17) . . ?
C27 C26 C32 122.32(19) . . ?
C27 C26 C25 119.13(17) . . ?
C32 C26 C25 118.54(19) . . ?
C28 C27 C26 120.90(19) . . ?
C28 C27 H27 119.5 . . ?
C26 C27 H27 119.5 . . ?
C27 C28 C23 119.48(18) . . ?
C27 C28 H28 120.3 . . ?
C23 C28 H28 120.3 . . ?
C30 C29 C25 120.6(2) . . ?
C30 C29 H29 119.7 . . ?
C25 C29 H29 119.7 . . ?
C29 C30 C31 120.2(2) . . ?
C29 C30 H30 119.9 . . ?
C31 C30 H30 119.9 . . ?
C32 C31 C30 120.77(19) . . ?
C32 C31 H31 119.6 . . ?
C30 C31 H31 119.6 . . ?
C31 C32 C26 120.7(2) . . ?
C31 C32 H32 119.6 . . ?
C26 C32 H32 119.6 . . ?
C34 C33 C38 117.29(19) . . ?
C34 C33 N3 120.72(18) . . ?
C38 C33 N3 121.96(17) . . ?
F3 C34 C35 119.32(18) . . ?
F3 C34 C33 117.63(19) . . ?
C35 C34 C33 123.02(19) . . ?
C34 C35 C36 118.95(19) . . ?
C34 C35 H35 120.5 . . ?
C36 C35 H35 120.5 . . ?
C35 C36 C37 119.5(2) . . ?
C35 C36 H36 120.2 . . ?
C37 C36 H36 120.2 . . ?
C38 C37 C36 120.6(2) . . ?
C38 C37 H37 119.7 . . ?
C36 C37 H37 119.7 . . ?
C37 C38 C33 120.62(18) . . ?
C37 C38 H38 119.7 . . ?
C33 C38 H38 119.7 . . ?
C40 C39 C44 121.84(18) . . ?
C40 C39 S3 119.75(15) . . ?
C44 C39 S3 118.41(14) . . ?
C39 C40 C41 119.83(18) . . ?
C39 C40 H40 120.1 . . ?
C41 C40 H40 120.1 . . ?
C45 C41 C42 119.65(18) . . ?
C45 C41 C40 121.70(18) . . ?
C42 C41 C40 118.65(17) . . ?
C43 C42 C41 119.61(18) . . ?
C43 C42 C48 121.75(18) . . ?
C41 C42 C48 118.64(18) . . ?
C44 C43 C42 120.96(19) . . ?
C44 C43 H43 119.5 . . ?
C42 C43 H43 119.5 . . ?
C43 C44 C39 119.10(18) . . ?
C43 C44 H44 120.4 . . ?
C39 C44 H44 120.4 . . ?
C46 C45 C41 120.32(19) . . ?
C46 C45 H45 119.8 . . ?
C41 C45 H45 119.8 . . ?
C45 C46 C47 120.35(19) . . ?
C45 C46 H46 119.8 . . ?
C47 C46 H46 119.8 . . ?
C48 C47 C46 120.95(19) . . ?
C48 C47 H47 119.5 . . ?
C46 C47 H47 119.5 . . ?
C47 C48 C42 120.08(19) . . ?
C47 C48 H48 120.0 . . ?
C42 C48 H48 120.0 . . ?
N4 C49 C50 127.1(3) . . ?
C50 C49 N4A 118.7(3) . . ?
N4 C49 H49 116.4 . . ?
C50 C49 H49 116.4 . . ?
C50 C49 H49A 120.6 . . ?
N4A C49 H49A 120.6 . . ?
C51 C50 C49 120.5(3) . . ?
C49 C50 C51A 119.9(4) . . ?
C51 C50 H50 119.8 . . ?
C49 C50 H50 119.8 . . ?
C49 C50 H50A 120.0 . . ?
C51A C50 H50A 120.0 . . ?
C50 C51 C52 114.7(3) . . ?
C50 C51 C56 122.4(3) . . ?
C52 C51 C56 122.7(3) . . ?
C53 C52 C51 119.1(3) . . ?
C53 C52 H52 120.4 . . ?
C51 C52 H52 120.4 . . ?
N4 C53 C52 123.5(3) . . ?
N4 C53 H53 118.3 . . ?
C52 C53 H53 118.3 . . ?
N5 C54 C55 124.3(6) . . ?
N5 C54 H54 117.8 . . ?
C55 C54 H54 117.8 . . ?
C54 C55 C56 118.0(3) . . ?
C54 C55 H55 121.0 . . ?
C56 C55 H55 121.0 . . ?
C57 C56 C55 113.5(2) . . ?
C57 C56 C51A 117.7(3) . . ?
C57 C56 C55A 115.8(3) . . ?
C51A C56 C55A 112.6(4) . . ?
C57 C56 C51 123.8(2) . . ?
C55 C56 C51 119.5(2) . . ?
C56 C57 C58 119.9(2) . . ?
C56 C57 H57 120.0 . . ?
C58 C57 H57 120.0 . . ?
N5 C58 C57 126.6(6) . . ?
C57 C58 N5A 121.5(8) . . ?
C57 C58 H58A 119.2 . . ?
N5A C58 H58A 119.2 . . ?
N5 C58 H58 116.7 . . ?
C57 C58 H58 116.7 . . ?
N6 C59 C60 124.1(8) . . ?
N6 C59 H59 118.0 . . ?
C60 C59 H59 118.0 . . ?
C61 C60 C59 125.1(7) . . ?
C61 C60 H60 117.4 . . ?
C59 C60 H60 117.4 . . ?
C62A C61 C66 127.4(4) . . ?
C60 C61 C66 129.5(4) . . ?
C60 C61 C62 112.0(4) . . ?
C66 C61 C62 118.3(2) . . ?
C62A C61 C60A 116.3(5) . . ?
C66 C61 C60A 110.8(4) . . ?
C63 C62 C61 118.3(3) . . ?
C63 C62 H62 120.8 . . ?
C61 C62 H62 120.8 . . ?
N6 C63 C62 124.6(4) . . ?
N6 C63 H63 117.7 . . ?
C62 C63 H63 117.7 . . ?
N7 C64 C65 126.6(5) . . ?
N7 C64 H64 116.7 . . ?
C65 C64 H64 116.7 . . ?
C66 C65 C64 118.7(5) . . ?
C66 C65 H65 120.7 . . ?
C64 C65 H65 120.7 . . ?
C65 C66 C67 116.6(3) . . ?
C65 C66 C61 120.0(3) . . ?
C67 C66 C61 122.3(2) . . ?
C67 C66 C89 110.0(3) . . ?
C61 C66 C89 124.4(3) . . ?
C66 C67 C68 119.7(3) . . ?
C66 C67 H67 120.1 . . ?
C68 C67 H67 120.1 . . ?
N7 C68 C67 126.7(3) . . ?
N7 C68 H68 116.6 . . ?
C67 C68 H68 116.6 . . ?
N8 C69 C70 125.4(2) . . ?
N8 C69 H69 117.3 . . ?
C70 C69 H69 117.3 . . ?
C71 C70 C69 120.6(2) . . ?
C71 C70 H70 119.7 . . ?
C69 C70 H70 119.7 . . ?
C70 C71 C72 114.0(2) . . ?
C70 C71 C76 123.69(19) . . ?
C72 C71 C76 119.9(2) . . ?
C70 C71 C72A 110.6(3) . . ?
C76 C71 C72A 118.8(3) . . ?
C73 C72 C71 119.2(3) . . ?
C73 C72 H72 120.4 . . ?
C71 C72 H72 120.4 . . ?
N8 C73 C72 123.7(3) . . ?
N8 C73 H73 118.1 . . ?
C72 C73 H73 118.1 . . ?
C75 C74 N9 122.7(3) . . ?
C75 C74 H74 118.7 . . ?
N9 C74 H74 118.7 . . ?
C74 C75 C76 117.0(3) . . ?
C74 C75 H75 121.5 . . ?
C76 C75 H75 121.5 . . ?
C75A C76 C77 107.9(4) . . ?
C77 C76 C75 118.0(2) . . ?
C75A C76 C71 123.6(3) . . ?
C77 C76 C71 122.2(2) . . ?
C75 C76 C71 118.6(2) . . ?
C76 C77 C78 120.0(2) . . ?
C76 C77 H77 120.0 . . ?
C78 C77 H77 120.0 . . ?
N9 C78 C77 124.5(2) . . ?
N9 C78 H78 117.8 . . ?
C77 C78 H78 117.8 . . ?
N10 C79 C80 124.9(2) . . ?
N10 C79 H79 117.5 . . ?
C80 C79 H79 117.5 . . ?
C81 C80 C79 120.2(2) . . ?
C81 C80 H80 119.9 . . ?
C79 C80 H80 119.9 . . ?
C80 C81 C82A 112.2(3) . . ?
C80 C81 C82 114.0(2) . . ?
C80 C81 C86 123.0(2) . . ?
C82A C81 C86 115.5(3) . . ?
C82 C81 C86 121.1(2) . . ?
C83 C82 C81 117.9(3) . . ?
C83 C82 H82 121.0 . . ?
C81 C82 H82 121.0 . . ?
N10 C83 C82 123.5(3) . . ?
N10 C83 H83 118.3 . . ?
C82 C83 H83 118.3 . . ?
N11 C84 C85 129.2(4) . . ?
C85 C84 N11A 119.1(3) . . ?
N11 C84 H84 115.4 . . ?
C85 C84 H84 115.4 . . ?
C85 C84 H84A 120.4 . . ?
N11A C84 H84A 120.4 . . ?
C86 C85 C84 120.4(3) . . ?
C86 C85 H85 119.8 . . ?
C84 C85 H85 119.8 . . ?
C85 C86 C87 111.6(3) . . ?
C85 C86 C81 123.5(2) . . ?
C87 C86 C81 122.5(2) . . ?
C85 C86 C87A 114.0(3) . . ?
C81 C86 C87A 113.1(3) . . ?
C86 C87 C88 119.1(3) . . ?
C86 C87 H87 120.5 . . ?
C88 C87 H87 120.5 . . ?
N11 C88 C87 125.1(3) . . ?
N11 C88 H88 117.5 . . ?
C87 C88 H88 117.5 . . ?
C88A C87A C86 115.9(5) . . ?
C88A C87A H87A 122.0 . . ?
C86 C87A H87A 122.0 . . ?
N11A C88A C87A 123.4(6) . . ?
N11A C88A H88A 118.3 . . ?
C87A C88A H88A 118.3 . . ?
N4A C53A C52A 124.4(6) . . ?
N4A C53A H53A 117.8 . . ?
C52A C53A H53A 117.8 . . ?
C53A C52A C51A 118.9(6) . . ?
C53A C52A H52A 120.5 . . ?
C51A C52A H52A 120.5 . . ?
C54A C55A C56 117.3(6) . . ?
C54A C55A H55A 121.4 . . ?
C56 C55A H55A 121.4 . . ?
N5A C54A C55A 125.3(9) . . ?
N5A C54A H54A 117.4 . . ?
C55A C54A H54A 117.4 . . ?
C83A C82A C81 116.9(5) . . ?
C83A C82A H82A 121.6 . . ?
C81 C82A H82A 121.6 . . ?
C82A C83A N10 121.8(5) . . ?
C82A C83A H83A 119.1 . . ?
N10 C83A H83A 119.1 . . ?
C76 C75A C74A 124.3(5) . . ?
C76 C75A H75A 117.9 . . ?
C74A C75A H75A 117.9 . . ?
N9 C74A C75A 119.6(6) . . ?
N9 C74A H74A 120.2 . . ?
C75A C74A H74A 120.2 . . ?
C73A C72A C71 116.7(4) . . ?
C73A C72A H72A 121.6 . . ?
C71 C72A H72A 121.6 . . ?
C72A C73A N8 120.9(5) . . ?
C72A C73A H73A 119.6 . . ?
N8 C73A H73A 119.6 . . ?
C61 C62A C63A 122.2(6) . . ?
C61 C62A H62A 118.9 . . ?
C63A C62A H62A 118.9 . . ?
N6A C63A C62A 122.3(8) . . ?
N6A C63A H63A 118.8 . . ?
C62A C63A H63A 118.8 . . ?
C88A N11A C84 117.6(5) . . ?
C90 C89 C66 117.9(7) . . ?
C90 C89 H89 121.0 . . ?
C66 C89 H89 121.0 . . ?
N7 C90 C89 122.7(9) . . ?
N7 C90 H90 118.6 . . ?
C89 C90 H90 118.6 . . ?
N6A C59A C60A 124.9(12) . . ?
N6A C59A H59A 117.5 . . ?
C60A C59A H59A 117.5 . . ?
C59A C60A C61 112.9(7) . . ?
C59A C60A H60A 123.5 . . ?
C61 C60A H60A 123.5 . . ?
C59A N6A C63A 116.8(14) . . ?
C53A N4A C49 116.7(6) . . ?
C54A N5A C58 113.3(13) . . ?
C52A C51A C50 119.5(6) . . ?
C52A C51A C56 122.8(6) . . ?
C50 C51A C56 117.8(5) . . ?

loop_
_geom_bond_atom_site_label_1
_geom_bond_atom_site_label_2
_geom_bond_distance
_geom_bond_site_symmetry_2
_geom_bond_publ_flag
S1 O1 1.4331(14) . ?
S1 O2 1.4371(14) . ?
S1 N1 1.6186(17) . ?
S1 C7 1.7610(19) . ?
S2 O3 1.4323(14) . ?
S2 O4 1.4376(14) . ?
S2 N2 1.6163(17) . ?
S2 C23 1.7657(19) . ?
S3 O5 1.4324(15) . ?
S3 O6 1.4375(14) . ?
S3 N3 1.6196(18) . ?
S3 C39 1.767(2) . ?
F1 C2 1.359(3) . ?
F2 C18 1.357(2) . ?
F3 C34 1.359(2) . ?
N1 C1 1.419(3) . ?
N1 H1 0.81(2) . ?
N2 C17 1.420(2) . ?
N2 H2 0.81(2) . ?
N3 C33 1.425(3) . ?
N3 H3A 0.87(2) . ?
N4 C49 1.223(5) . ?
N4 C53 1.336(5) . ?
N5 C58 1.210(11) . ?
N5 C54 1.311(12) . ?
N6 C59 1.325(11) . ?
N6 C63 1.336(7) . ?
N7 C90 1.282(11) . ?
N7 C68 1.303(3) . ?
N7 C64 1.362(8) . ?
N8 C69 1.290(3) . ?
N8 C73 1.343(4) . ?
N8 C73A 1.460(6) . ?
N9 C78 1.315(3) . ?
N9 C74A 1.332(7) . ?
N9 C74 1.417(4) . ?
N10 C79 1.301(3) . ?
N10 C83 1.333(3) . ?
N10 C83A 1.512(7) . ?
N11 C84 1.157(5) . ?
N11 C88 1.342(6) . ?
C1 C2 1.382(3) . ?
C1 C6 1.393(3) . ?
C2 C3 1.381(3) . ?
C3 C4 1.386(3) . ?
C3 H3 0.9500 . ?
C4 C5 1.384(3) . ?
C4 H4 0.9500 . ?
C5 C6 1.385(3) . ?
C5 H5 0.9500 . ?
C6 H6 0.9500 . ?
C7 C8 1.367(3) . ?
C7 C12 1.417(3) . ?
C8 C9 1.425(3) . ?
C8 H8 0.9500 . ?
C9 C13 1.415(3) . ?
C9 C10 1.416(3) . ?
C10 C11 1.415(3) . ?
C10 C16 1.432(3) . ?
C11 C12 1.367(3) . ?
C11 H11 0.9500 . ?
C12 H12 0.9500 . ?
C13 C14 1.370(3) . ?
C13 H13 0.9500 . ?
C14 C15 1.409(3) . ?
C14 H14 0.9500 . ?
C15 C16 1.364(3) . ?
C15 H15 0.9500 . ?
C16 H16 0.9500 . ?
C17 C18 1.381(3) . ?
C17 C22 1.387(3) . ?
C18 C19 1.375(3) . ?
C19 C20 1.380(3) . ?
C19 H19 0.9500 . ?
C20 C21 1.382(3) . ?
C20 H20 0.9500 . ?
C21 C22 1.388(3) . ?
C21 H21 0.9500 . ?
C22 H22 0.9500 . ?
C23 C24 1.369(3) . ?
C23 C28 1.414(3) . ?
C24 C25 1.413(3) . ?
C24 H24 0.9500 . ?
C25 C29 1.416(3) . ?
C25 C26 1.422(3) . ?
C26 C27 1.416(3) . ?
C26 C32 1.420(3) . ?
C27 C28 1.368(3) . ?
C27 H27 0.9500 . ?
C28 H28 0.9500 . ?
C29 C30 1.372(3) . ?
C29 H29 0.9500 . ?
C30 C31 1.402(3) . ?
C30 H30 0.9500 . ?
C31 C32 1.366(3) . ?
C31 H31 0.9500 . ?
C32 H32 0.9500 . ?
C33 C34 1.382(3) . ?
C33 C38 1.389(3) . ?
C34 C35 1.377(3) . ?
C35 C36 1.379(3) . ?
C35 H35 0.9500 . ?
C36 C37 1.386(3) . ?
C36 H36 0.9500 . ?
C37 C38 1.385(3) . ?
C37 H37 0.9500 . ?
C38 H38 0.9500 . ?
C39 C40 1.369(3) . ?
C39 C44 1.417(3) . ?
C40 C41 1.423(3) . ?
C40 H40 0.9500 . ?
C41 C45 1.416(3) . ?
C41 C42 1.421(3) . ?
C42 C43 1.418(3) . ?
C42 C48 1.427(3) . ?
C43 C44 1.367(3) . ?
C43 H43 0.9500 . ?
C44 H44 0.9500 . ?
C45 C46 1.364(3) . ?
C45 H45 0.9500 . ?
C46 C47 1.413(3) . ?
C46 H46 0.9500 . ?
C47 C48 1.366(3) . ?
C47 H47 0.9500 . ?
C48 H48 0.9500 . ?
C49 C50 1.376(3) . ?
C49 N4A 1.508(7) . ?
C49 H49 0.9500 . ?
C49 H49A 0.9500 . ?
C50 C51 1.334(4) . ?
C50 C51A 1.428(8) . ?
C50 H50 0.9500 . ?
C50 H50A 0.9500 . ?
C51 C52 1.385(5) . ?
C51 C56 1.511(4) . ?
C52 C53 1.384(4) . ?
C52 H52 0.9500 . ?
C53 H53 0.9500 . ?
C54 C55 1.381(4) . ?
C54 H54 0.9500 . ?
C55 C56 1.407(4) . ?
C55 H55 0.9500 . ?
C56 C57 1.355(3) . ?
C56 C51A 1.486(8) . ?
C56 C55A 1.508(7) . ?
C57 C58 1.378(4) . ?
C57 H57 0.9500 . ?
C58 N5A 1.527(16) . ?
C58 H58A 0.9500 . ?
C58 H58 0.9500 . ?
C59 C60 1.393(11) . ?
C59 H59 0.9500 . ?
C60 C61 1.287(7) . ?
C60 H60 0.9500 . ?
C61 C62A 1.191(7) . ?
C61 C66 1.481(3) . ?
C61 C62 1.548(5) . ?
C61 C60A 1.575(10) . ?
C62 C63 1.371(5) . ?
C62 H62 0.9500 . ?
C63 H63 0.9500 . ?
C64 C65 1.377(9) . ?
C64 H64 0.9500 . ?
C65 C66 1.326(5) . ?
C65 H65 0.9500 . ?
C66 C67 1.344(3) . ?
C66 C89 1.577(8) . ?
C67 C68 1.380(4) . ?
C67 H67 0.9500 . ?
C68 H68 0.9500 . ?
C69 C70 1.378(3) . ?
C69 H69 0.9500 . ?
C70 C71 1.343(3) . ?
C70 H70 0.9500 . ?
C71 C72 1.394(4) . ?
C71 C76 1.490(3) . ?
C71 C72A 1.520(6) . ?
C72 C73 1.384(4) . ?
C72 H72 0.9500 . ?
C73 H73 0.9500 . ?
C74 C75 1.380(5) . ?
C74 H74 0.9500 . ?
C75 C76 1.461(4) . ?
C75 H75 0.9500 . ?
C76 C75A 1.349(7) . ?
C76 C77 1.352(3) . ?
C77 C78 1.389(3) . ?
C77 H77 0.9500 . ?
C78 H78 0.9500 . ?
C79 C80 1.377(3) . ?
C79 H79 0.9500 . ?
C80 C81 1.352(3) . ?
C80 H80 0.9500 . ?
C81 C82A 1.388(6) . ?
C81 C82 1.479(4) . ?
C81 C86 1.483(3) . ?
C82 C83 1.367(4) . ?
C82 H82 0.9500 . ?
C83 H83 0.9500 . ?
C84 C85 1.379(4) . ?
C84 N11A 1.612(7) . ?
C84 H84 0.9500 . ?
C84 H84A 0.9500 . ?
C85 C86 1.343(3) . ?
C85 H85 0.9500 . ?
C86 C87 1.366(4) . ?
C86 C87A 1.680(6) . ?
C87 C88 1.376(5) . ?
C87 H87 0.9500 . ?
C88 H88 0.9500 . ?
C87A C88A 1.381(8) . ?
C87A H87A 0.9500 . ?
C88A N11A 1.338(8) . ?
C88A H88A 0.9500 . ?
C53A N4A 1.351(9) . ?
C53A C52A 1.370(8) . ?
C53A H53A 0.9500 . ?
C52A C51A 1.407(9) . ?
C52A H52A 0.9500 . ?
C55A C54A 1.373(9) . ?
C55A H55A 0.9500 . ?
C54A N5A 1.36(2) . ?
C54A H54A 0.9500 . ?
C82A C83A 1.377(8) . ?
C82A H82A 0.9500 . ?
C83A H83A 0.9500 . ?
C75A C74A 1.392(10) . ?
C75A H75A 0.9500 . ?
C74A H74A 0.9500 . ?
C72A C73A 1.377(8) . ?
C72A H72A 0.9500 . ?
C73A H73A 0.9500 . ?
C62A C63A 1.416(10) . ?
C62A H62A 0.9500 . ?
C63A N6A 1.33(2) . ?
C63A H63A 0.9500 . ?
C89 C90 1.375(13) . ?
C89 H89 0.9500 . ?
C90 H90 0.9500 . ?
C59A N6A 1.325(18) . ?
C59A C60A 1.368(16) . ?
C59A H59A 0.9500 . ?
C60A H60A 0.9500 . ?

loop_
_geom_hbond_atom_site_label_D
_geom_hbond_atom_site_label_H
_geom_hbond_atom_site_label_A
_geom_hbond_site_symmetry_D
_geom_hbond_site_symmetry_H
_geom_hbond_site_symmetry_A
_geom_hbond_distance_DA
_geom_hbond_distance_DH
_geom_hbond_distance_HA
_geom_hbond_angle_DHA
_geom_hbond_publ_flag
N1 H1 F1 . . . 2.743(2) 0.81(3) 2.52(2) 97.0(15) no
N1 H1 N4 . . 4_565 2.822(6) 0.81(3) 2.02(3) 168(2) no
N1 H1 N4A . . 4_565 2.827(10) 0.81(3) 2.02(3) 173(2) no
N2 H2 F2 . . . 2.720(2) 0.81(3) 2.525(19) 95.2(15) no
N2 H2 N8 . . 1_455 2.841(3) 0.81(3) 2.04(3) 176(2) no
N3 H3A F3 . . . 2.741(2) 0.87(3) 2.51(2) 95.9(14) no
N3 H3A N10 . . 1_455 2.847(3) 0.87(3) 1.98(3) 175.9(18) no

loop_
_geom_torsion_atom_site_label_1
_geom_torsion_atom_site_label_2
_geom_torsion_atom_site_label_3
_geom_torsion_atom_site_label_4
_geom_torsion
_geom_torsion_site_symmetry_1
_geom_torsion_site_symmetry_2
_geom_torsion_site_symmetry_3
_geom_torsion_site_symmetry_4
_geom_torsion_publ_flag
O1 S1 N1 C1 52.81(18) . . . . ?
O2 S1 N1 C1 -178.17(16) . . . . ?
C7 S1 N1 C1 -63.44(18) . . . . ?
O3 S2 N2 C17 -50.85(17) . . . . ?
O4 S2 N2 C17 179.69(15) . . . . ?
C23 S2 N2 C17 65.53(17) . . . . ?
O5 S3 N3 C33 -57.40(17) . . . . ?
O6 S3 N3 C33 173.45(15) . . . . ?
C39 S3 N3 C33 58.55(17) . . . . ?
S1 N1 C1 C2 121.55(19) . . . . ?
S1 N1 C1 C6 -62.0(2) . . . . ?
C6 C1 C2 F1 178.99(18) . . . . ?
N1 C1 C2 F1 -4.4(3) . . . . ?
C6 C1 C2 C3 -2.8(3) . . . . ?
N1 C1 C2 C3 173.8(2) . . . . ?
F1 C2 C3 C4 179.9(2) . . . . ?
C1 C2 C3 C4 1.6(4) . . . . ?
C2 C3 C4 C5 1.0(4) . . . . ?
C3 C4 C5 C6 -2.4(3) . . . . ?
C4 C5 C6 C1 1.2(3) . . . . ?
C2 C1 C6 C5 1.3(3) . . . . ?
N1 C1 C6 C5 -175.19(17) . . . . ?
O1 S1 C7 C8 -2.69(18) . . . . ?
O2 S1 C7 C8 -133.02(15) . . . . ?
N1 S1 C7 C8 114.91(16) . . . . ?
O1 S1 C7 C12 177.53(14) . . . . ?
O2 S1 C7 C12 47.20(17) . . . . ?
N1 S1 C7 C12 -64.87(17) . . . . ?
C12 C7 C8 C9 -1.6(3) . . . . ?
S1 C7 C8 C9 178.62(14) . . . . ?
C7 C8 C9 C13 -179.64(18) . . . . ?
C7 C8 C9 C10 0.7(3) . . . . ?
C13 C9 C10 C11 -179.18(18) . . . . ?
C8 C9 C10 C11 0.5(3) . . . . ?
C13 C9 C10 C16 1.6(3) . . . . ?
C8 C9 C10 C16 -178.74(17) . . . . ?
C9 C10 C11 C12 -0.8(3) . . . . ?
C16 C10 C11 C12 178.43(18) . . . . ?
C10 C11 C12 C7 -0.1(3) . . . . ?
C8 C7 C12 C11 1.3(3) . . . . ?
S1 C7 C12 C11 -178.90(14) . . . . ?
C10 C9 C13 C14 -1.8(3) . . . . ?
C8 C9 C13 C14 178.53(19) . . . . ?
C9 C13 C14 C15 0.5(3) . . . . ?
C13 C14 C15 C16 1.0(3) . . . . ?
C14 C15 C16 C10 -1.2(3) . . . . ?
C11 C10 C16 C15 -179.34(19) . . . . ?
C9 C10 C16 C15 -0.1(3) . . . . ?
S2 N2 C17 C18 -121.09(18) . . . . ?
S2 N2 C17 C22 60.9(2) . . . . ?
C22 C17 C18 F2 178.11(18) . . . . ?
N2 C17 C18 F2 0.0(3) . . . . ?
C22 C17 C18 C19 -0.2(3) . . . . ?
N2 C17 C18 C19 -178.34(19) . . . . ?
F2 C18 C19 C20 -178.91(19) . . . . ?
C17 C18 C19 C20 -0.6(3) . . . . ?
C18 C19 C20 C21 0.5(3) . . . . ?
C19 C20 C21 C22 0.5(3) . . . . ?
C18 C17 C22 C21 1.2(3) . . . . ?
N2 C17 C22 C21 179.29(19) . . . . ?
C20 C21 C22 C17 -1.4(3) . . . . ?
O3 S2 C23 C24 -3.07(18) . . . . ?
O4 S2 C23 C24 126.41(15) . . . . ?
N2 S2 C23 C24 -121.20(16) . . . . ?
O3 S2 C23 C28 179.77(14) . . . . ?
O4 S2 C23 C28 -50.75(17) . . . . ?
N2 S2 C23 C28 61.64(17) . . . . ?
C28 C23 C24 C25 1.4(3) . . . . ?
S2 C23 C24 C25 -175.73(14) . . . . ?
C23 C24 C25 C29 179.11(17) . . . . ?
C23 C24 C25 C26 -0.2(3) . . . . ?
C24 C25 C26 C27 -1.0(3) . . . . ?
C29 C25 C26 C27 179.69(18) . . . . ?
C24 C25 C26 C32 178.94(17) . . . . ?
C29 C25 C26 C32 -0.4(3) . . . . ?
C32 C26 C27 C28 -178.87(19) . . . . ?
C25 C26 C27 C28 1.0(3) . . . . ?
C26 C27 C28 C23 0.1(3) . . . . ?
C24 C23 C28 C27 -1.3(3) . . . . ?
S2 C23 C28 C27 175.82(15) . . . . ?
C24 C25 C29 C30 -178.44(18) . . . . ?
C26 C25 C29 C30 0.9(3) . . . . ?
C25 C29 C30 C31 -0.4(3) . . . . ?
C29 C30 C31 C32 -0.5(3) . . . . ?
C30 C31 C32 C26 1.0(3) . . . . ?
C27 C26 C32 C31 179.39(19) . . . . ?
C25 C26 C32 C31 -0.5(3) . . . . ?
S3 N3 C33 C34 -113.00(19) . . . . ?
S3 N3 C33 C38 69.0(2) . . . . ?
C38 C33 C34 F3 179.47(17) . . . . ?
N3 C33 C34 F3 1.4(3) . . . . ?
C38 C33 C34 C35 1.5(3) . . . . ?
N3 C33 C34 C35 -176.64(18) . . . . ?
F3 C34 C35 C36 -178.61(18) . . . . ?
C33 C34 C35 C36 -0.6(3) . . . . ?
C34 C35 C36 C37 -0.8(3) . . . . ?
C35 C36 C37 C38 1.4(3) . . . . ?
C36 C37 C38 C33 -0.5(3) . . . . ?
C34 C33 C38 C37 -0.9(3) . . . . ?
N3 C33 C38 C37 177.21(18) . . . . ?
O5 S3 C39 C40 0.34(19) . . . . ?
O6 S3 C39 C40 130.17(16) . . . . ?
N3 S3 C39 C40 -117.08(16) . . . . ?
O5 S3 C39 C44 -178.52(15) . . . . ?
O6 S3 C39 C44 -48.69(17) . . . . ?
N3 S3 C39 C44 64.05(17) . . . . ?
C44 C39 C40 C41 0.6(3) . . . . ?
S3 C39 C40 C41 -178.25(14) . . . . ?
C39 C40 C41 C45 179.13(18) . . . . ?
C39 C40 C41 C42 -0.6(3) . . . . ?
C45 C41 C42 C43 -179.30(18) . . . . ?
C40 C41 C42 C43 0.5(3) . . . . ?
C45 C41 C42 C48 1.2(3) . . . . ?
C40 C41 C42 C48 -179.06(17) . . . . ?
C41 C42 C43 C44 -0.3(3) . . . . ?
C48 C42 C43 C44 179.24(18) . . . . ?
C42 C43 C44 C39 0.2(3) . . . . ?
C40 C39 C44 C43 -0.4(3) . . . . ?
S3 C39 C44 C43 178.48(15) . . . . ?
C42 C41 C45 C46 -1.1(3) . . . . ?
C40 C41 C45 C46 179.12(19) . . . . ?
C41 C45 C46 C47 0.4(3) . . . . ?
C45 C46 C47 C48 0.3(3) . . . . ?
C46 C47 C48 C42 -0.3(3) . . . . ?
C43 C42 C48 C47 179.99(19) . . . . ?
C41 C42 C48 C47 -0.5(3) . . . . ?
C53 N4 C49 C50 -1.9(5) . . . . ?
N4 C49 C50 C51 -2.6(5) . . . . ?
N4A C49 C50 C51A 1.7(6) . . . . ?
C49 C50 C51 C52 5.4(5) . . . . ?
C49 C50 C51 C56 -170.3(3) . . . . ?
C50 C51 C52 C53 -4.1(5) . . . . ?
C56 C51 C52 C53 171.6(3) . . . . ?
C49 N4 C53 C52 3.2(5) . . . . ?
C51 C52 C53 N4 -0.2(5) . . . . ?
C58 N5 C54 C55 1.7(9) . . . . ?
N5 C54 C55 C56 5.9(7) . . . . ?
C54 C55 C56 C57 -13.1(4) . . . . ?
C54 C55 C56 C51 -173.5(3) . . . . ?
C50 C51 C56 C57 159.9(3) . . . . ?
C52 C51 C56 C57 -15.4(5) . . . . ?
C50 C51 C56 C55 -41.8(5) . . . . ?
C52 C51 C56 C55 142.8(3) . . . . ?
C55 C56 C57 C58 13.9(4) . . . . ?
C51A C56 C57 C58 -165.8(4) . . . . ?
C55A C56 C57 C58 -28.4(5) . . . . ?
C51 C56 C57 C58 173.3(3) . . . . ?
C54 N5 C58 C57 -1.2(9) . . . . ?
C56 C57 C58 N5 -7.3(6) . . . . ?
C56 C57 C58 N5A 11.1(7) . . . . ?
C63 N6 C59 C60 0.1(13) . . . . ?
N6 C59 C60 C61 -4.4(14) . . . . ?
C59 C60 C61 C66 -178.2(6) . . . . ?
C59 C60 C61 C62 5.8(9) . . . . ?
C60 C61 C62 C63 -3.9(5) . . . . ?
C66 C61 C62 C63 179.6(3) . . . . ?
C59 N6 C63 C62 1.5(9) . . . . ?
C61 C62 C63 N6 0.4(6) . . . . ?
C68 N7 C64 C65 6.5(7) . . . . ?
N7 C64 C65 C66 5.1(8) . . . . ?
C64 C65 C66 C67 -13.7(6) . . . . ?
C64 C65 C66 C61 178.0(4) . . . . ?
C60 C61 C66 C65 -33.3(6) . . . . ?
C62 C61 C66 C65 142.6(3) . . . . ?
C62A C61 C66 C67 22.4(6) . . . . ?
C60 C61 C66 C67 159.1(4) . . . . ?
C62 C61 C66 C67 -25.1(4) . . . . ?
C60A C61 C66 C67 175.1(5) . . . . ?
C62A C61 C66 C89 -135.2(6) . . . . ?
C60A C61 C66 C89 17.5(6) . . . . ?
C65 C66 C67 C68 11.1(5) . . . . ?
C61 C66 C67 C68 179.2(3) . . . . ?
C89 C66 C67 C68 -20.4(5) . . . . ?
C90 N7 C68 C67 19.1(7) . . . . ?
C64 N7 C68 C67 -9.5(5) . . . . ?
C66 C67 C68 N7 1.3(6) . . . . ?
C73 N8 C69 C70 -17.7(4) . . . . ?
C73A N8 C69 C70 31.0(5) . . . . ?
N8 C69 C70 C71 1.1(5) . . . . ?
C69 C70 C71 C72 15.6(4) . . . . ?
C69 C70 C71 C76 177.9(2) . . . . ?
C69 C70 C71 C72A -31.8(4) . . . . ?
C70 C71 C72 C73 -15.0(4) . . . . ?
C76 C71 C72 C73 -178.0(3) . . . . ?
C69 N8 C73 C72 17.8(5) . . . . ?
C71 C72 C73 N8 -1.8(5) . . . . ?
C78 N9 C74 C75 10.7(5) . . . . ?
N9 C74 C75 C76 0.5(5) . . . . ?
C74 C75 C76 C77 -11.7(4) . . . . ?
C74 C75 C76 C71 -179.1(3) . . . . ?
C70 C71 C76 C75A 20.3(6) . . . . ?
C72A C71 C76 C75A -127.7(6) . . . . ?
C70 C71 C76 C77 168.9(3) . . . . ?
C72 C71 C76 C77 -29.8(4) . . . . ?
C72A C71 C76 C77 20.9(4) . . . . ?
C70 C71 C76 C75 -24.2(4) . . . . ?
C72 C71 C76 C75 137.1(3) . . . . ?
C75A C76 C77 C78 -28.5(5) . . . . ?
C75 C76 C77 C78 11.7(4) . . . . ?
C71 C76 C77 C78 178.7(2) . . . . ?
C74A N9 C78 C77 29.4(6) . . . . ?
C74 N9 C78 C77 -11.4(4) . . . . ?
C76 C77 C78 N9 0.2(4) . . . . ?
C83 N10 C79 C80 -16.0(4) . . . . ?
C83A N10 C79 C80 29.9(4) . . . . ?
N10 C79 C80 C81 -0.3(4) . . . . ?
C79 C80 C81 C82A -35.1(4) . . . . ?
C79 C80 C81 C82 15.1(3) . . . . ?
C79 C80 C81 C86 179.7(2) . . . . ?
C80 C81 C82 C83 -14.2(4) . . . . ?
C86 C81 C82 C83 -179.1(3) . . . . ?
C79 N10 C83 C82 16.4(4) . . . . ?
C81 C82 C83 N10 -1.6(5) . . . . ?
C88 N11 C84 C85 2.7(6) . . . . ?
N11 C84 C85 C86 -13.9(5) . . . . ?
N11A C84 C85 C86 18.8(5) . . . . ?
C84 C85 C86 C87 18.0(4) . . . . ?
C84 C85 C86 C81 -179.4(2) . . . . ?
C84 C85 C86 C87A -35.4(4) . . . . ?
C80 C81 C86 C85 163.9(3) . . . . ?
C82A C81 C86 C85 19.8(5) . . . . ?
C82 C81 C86 C85 -32.5(4) . . . . ?
C80 C81 C86 C87 -35.3(4) . . . . ?
C82 C81 C86 C87 128.3(3) . . . . ?
C80 C81 C86 C87A 19.6(4) . . . . ?
C82A C81 C86 C87A -124.5(4) . . . . ?
C85 C86 C87 C88 -13.8(4) . . . . ?
C81 C86 C87 C88 -176.7(3) . . . . ?
C84 N11 C88 C87 1.9(6) . . . . ?
C86 C87 C88 N11 4.4(6) . . . . ?
C85 C86 C87A C88A 31.5(6) . . . . ?
C81 C86 C87A C88A 179.3(4) . . . . ?
C86 C87A C88A N11A -8.8(9) . . . . ?
N4A C53A C52A C51A -0.3(11) . . . . ?
C57 C56 C55A C54A 28.2(7) . . . . ?
C51A C56 C55A C54A 167.8(6) . . . . ?
C56 C55A C54A N5A -9.8(14) . . . . ?
C80 C81 C82A C83A 35.1(7) . . . . ?
C86 C81 C82A C83A -177.0(5) . . . . ?
C81 C82A C83A N10 -4.4(9) . . . . ?
C79 N10 C83A C82A -27.5(7) . . . . ?
C77 C76 C75A C74A 29.2(10) . . . . ?
C71 C76 C75A C74A -178.4(7) . . . . ?
C78 N9 C74A C75A -28.5(10) . . . . ?
C76 C75A C74A N9 -0.5(14) . . . . ?
C70 C71 C72A C73A 29.0(6) . . . . ?
C76 C71 C72A C73A -179.0(4) . . . . ?
C71 C72A C73A N8 1.8(8) . . . . ?
C69 N8 C73A C72A -30.9(7) . . . . ?
C66 C61 C62A C63A 175.8(5) . . . . ?
C60A C61 C62A C63A 24.4(10) . . . . ?
C61 C62A C63A N6A -15.2(16) . . . . ?
C87A C88A N11A C84 -8.3(9) . . . . ?
C85 C84 N11A C88A 5.7(7) . . . . ?
C67 C66 C89 C90 22.7(7) . . . . ?
C61 C66 C89 C90 -177.4(5) . . . . ?
C68 N7 C90 C89 -15.4(10) . . . . ?
C66 C89 C90 N7 -5.0(11) . . . . ?
N6A C59A C60A C61 11.6(19) . . . . ?
C62A C61 C60A C59A -22.6(10) . . . . ?
C66 C61 C60A C59A -178.6(7) . . . . ?
C60A C59A N6A C63A -3(3) . . . . ?
C62A C63A N6A C59A 2(2) . . . . ?
C52A C53A N4A C49 -10.1(11) . . . . ?
C50 C49 N4A C53A 9.2(8) . . . . ?
C55A C54A N5A C58 -7.4(16) . . . . ?
C57 C58 N5A C54A 7.7(14) . . . . ?
C53A C52A C51A C50 11.9(9) . . . . ?
C53A C52A C51A C56 -168.0(6) . . . . ?
C49 C50 C51A C52A -12.3(7) . . . . ?
C49 C50 C51A C56 167.6(4) . . . . ?
C57 C56 C51A C52A 3.9(8) . . . . ?
C55A C56 C51A C52A -134.8(6) . . . . ?
C57 C56 C51A C50 -176.0(4) . . . . ?
C55A C56 C51A C50 45.3(6) . . . . ?
